data_2234893
loop_
_publ_author_name
'Davis, Wade L.'
'Mathobela, Sfiso D.'
'Meijboom, Reinout'

_publ_section_title
;
 (Acetylacetonato-\k^2^<i>O</i>,<i>O</i>')carbonyl[dicyclohexyl(2,6-diisopropylphenyl)phosphane-\k<i>P</i>]rhodium(I)
;
_journal_coeditor_code AA2053
_journal_issue 6
_journal_name_full 'Acta Crystallographica Section E'
_journal_page_first m737
_journal_paper_doi 10.1107/S1600536812018831
_journal_volume 68
_journal_year 2012
_chemical_formula_iupac '[Rh (C5 H7 O2) (C24 H39 P) (C O)]'
_chemical_formula_moiety 'C30 H46 O3 P Rh'
_chemical_formula_sum 'C30 H46 O3 P Rh'
_chemical_formula_weight 588.55
_chemical_name_systematic
;(Acetylacetonato-\k^2^<i>O</i>,<i>O</i>')carbonyl[dicyclohexyl(2,6-
diisopropylphenyl)phosphane-\k<i>P</i>]rhodium(I)
;
_space_group_IT_number 9
_symmetry_cell_setting monoclinic
_symmetry_space_group_name_Hall 'C -2yc'
_symmetry_space_group_name_H-M 'C 1 c 1'
_atom_sites_solution_hydrogens geom
_atom_sites_solution_primary direct
_atom_sites_solution_secondary difmap
_audit_creation_method 'WinGX routine CIF_UPDATE'
_cell_angle_alpha 90
_cell_angle_beta 111.669(3)
_cell_angle_gamma 90
_cell_formula_units_Z 4
_cell_length_a 16.750(2)
_cell_length_b 9.7334(13)
_cell_length_c 19.385(3)
_cell_measurement_reflns_used 5131
_cell_measurement_temperature 100(2)
_cell_measurement_theta_max 27.60
_cell_measurement_theta_min 2.47
_cell_volume 2937.1(7)
_computing_cell_refinement 'SAINT (Bruker, 2008)'
_computing_data_collection 'APEX2 (Bruker, 2010)'
_computing_data_reduction 'SAINT and XPREP (Bruker, 2008)'
_computing_molecular_graphics 'DIAMOND (Brandenburg & Putz, 2005)'
_computing_publication_material 'publCIF (Westrip, 2010) and WinGX (Farrugia, 1999)'
_computing_structure_refinement 'SHELXL97 (Sheldrick, 2008)'
_computing_structure_solution 'SIR97 (Altomare <i>et al.</i>, 1999)'
_diffrn_ambient_temperature 100(2)
_diffrn_detector_area_resol_mean 8.4
_diffrn_measured_fraction_theta_full 0.991
_diffrn_measured_fraction_theta_max 0.991
_diffrn_measurement_device_type 'Bruker APEX DUO 4K-CCD'
_diffrn_measurement_method '\f and \w scans'
_diffrn_radiation_monochromator graphite
_diffrn_radiation_source 'sealed tube'
_diffrn_radiation_type MoK\a
_diffrn_radiation_wavelength 0.71073
_diffrn_reflns_av_R_equivalents 0.0493
_diffrn_reflns_limit_h_max 22
_diffrn_reflns_limit_h_min -21
_diffrn_reflns_limit_k_max 12
_diffrn_reflns_limit_k_min -12
_diffrn_reflns_limit_l_max 24
_diffrn_reflns_limit_l_min -25
_diffrn_reflns_number 14224
_diffrn_reflns_theta_full 28.18
_diffrn_reflns_theta_max 28.18
_diffrn_reflns_theta_min 2.47
_diffrn_standards_decay_% 0
_diffrn_standards_interval_count 0
_diffrn_standards_interval_time 0
_diffrn_standards_number 0
_exptl_absorpt_coefficient_mu 0.663
_exptl_absorpt_correction_T_max 0.7457
_exptl_absorpt_correction_T_min 0.5527
_exptl_absorpt_correction_type multi-scan
_exptl_absorpt_process_details
;
(SADABS; Bruker, 2008)
;
_exptl_crystal_colour yellow
_exptl_crystal_density_diffrn 1.331
_exptl_crystal_density_method 'not measured'
_exptl_crystal_description cubic
_exptl_crystal_F_000 1240
_exptl_crystal_size_max 0.29
_exptl_crystal_size_mid 0.23
_exptl_crystal_size_min 0.22
_refine_diff_density_max 1.852
_refine_diff_density_min -1.419
_refine_ls_abs_structure_details 'Flack (1983), 2437 Friedel pairs'
_refine_ls_abs_structure_Flack -0.03(3)
_refine_ls_extinction_method none
_refine_ls_goodness_of_fit_ref 1.048
_refine_ls_hydrogen_treatment constr
_refine_ls_matrix_type full
_refine_ls_number_parameters 322
_refine_ls_number_reflns 6007
_refine_ls_number_restraints 2
_refine_ls_restrained_S_all 1.047
_refine_ls_R_factor_all 0.0482
_refine_ls_R_factor_gt 0.0428
_refine_ls_shift/su_max 0
_refine_ls_shift/su_mean 0
_refine_ls_structure_factor_coef Fsqd
_refine_ls_weighting_details 'calc w=1/[\s^2^(Fo^2^)+(0.0588P)^2^+0.0000P] where P=(Fo^2^+2Fc^2^)/3'
_refine_ls_weighting_scheme calc
_refine_ls_wR_factor_ref 0.105
_reflns_number_gt 5516
_reflns_number_total 6007
_reflns_threshold_expression I>2\s(I)
_cod_data_source_file aa2053.cif
_cod_data_source_block I
_cod_original_sg_symbol_H-M 'C c'
_cod_database_code 2234893
_cod_database_fobs_code 2234893

loop_
_symmetry_equiv_pos_as_xyz
'x, y, z'
'x, -y, z+1/2'
'x+1/2, y+1/2, z'
'x+1/2, -y+1/2, z+1/2'

loop_
_atom_site_type_symbol
_atom_site_label
_atom_site_fract_x
_atom_site_fract_y
_atom_site_fract_z
_atom_site_U_iso_or_equiv
_atom_site_adp_type
_atom_site_calc_flag
_atom_site_refinement_flags
_atom_site_occupancy
Rh Rh1 1.04568(3) 0.50680(3) 0.55184(3) 0.01467(8) Uani d . 1
P P1 0.96331(6) 0.64795(10) 0.45914(6) 0.0128(2) Uani d . 1
O O1 0.9055(2) 0.4101(4) 0.5979(2) 0.0355(9) Uani d . 1
O O3 1.14853(18) 0.5725(3) 0.52656(17) 0.0212(6) Uani d . 1
O O2 1.12596(19) 0.3671(3) 0.62714(18) 0.0223(7) Uani d . 1
C C1 0.9568(3) 0.4502(5) 0.5774(2) 0.0230(9) Uani d . 1
C C31 0.9846(2) 0.5943(4) 0.3744(2) 0.0151(8) Uani d . 1
H H2 0.9303 0.6115 0.3309 0.018 Uiso calc R 1
C C36 1.0561(3) 0.6742(4) 0.3596(2) 0.0187(8) Uani d . 1
H H3A 1.0459 0.7742 0.3609 0.022 Uiso calc R 1
H H3B 1.1125 0.6528 0.3987 0.022 Uiso calc R 1
C C35 1.0568(3) 0.6340(5) 0.2839(2) 0.0212(9) Uani d . 1
H H4A 1.1039 0.6833 0.2753 0.025 Uiso calc R 1
H H4B 1.0019 0.6625 0.2449 0.025 Uiso calc R 1
C C34 1.0688(3) 0.4798(5) 0.2781(3) 0.0271(10) Uani d . 1
H H5A 1.1272 0.4535 0.312 0.033 Uiso calc R 1
H H5B 1.0636 0.457 0.2268 0.033 Uiso calc R 1
C C33 1.0022(3) 0.3972(5) 0.2977(3) 0.0225(9) Uani d . 1
H H6A 0.9442 0.4137 0.2598 0.027 Uiso calc R 1
H H6B 1.0149 0.2979 0.2977 0.027 Uiso calc R 1
C C32 1.0034(3) 0.4391(4) 0.3742(2) 0.0177(8) Uani d . 1
H H7A 1.0603 0.4184 0.4126 0.021 Uiso calc R 1
H H7B 0.9595 0.3862 0.3859 0.021 Uiso calc R 1
C C11 0.9794(2) 0.8374(4) 0.4696(2) 0.0151(8) Uani d . 1
C C12 1.0292(2) 0.8964(4) 0.5403(2) 0.0157(8) Uani d . 1
C C7 1.0743(3) 0.8194(4) 0.6126(2) 0.0208(9) Uani d . 1
H H10 1.0627 0.7193 0.6019 0.025 Uiso calc R 1
C C9 1.1720(3) 0.8394(5) 0.6400(3) 0.0383(13) Uani d . 1
H H11A 1.1927 0.8107 0.6011 0.057 Uiso calc R 1
H H11B 1.1998 0.7837 0.6845 0.057 Uiso calc R 1
H H11C 1.1859 0.9365 0.6518 0.057 Uiso calc R 1
C C8 1.0383(4) 0.8585(5) 0.6715(3) 0.0405(13) Uani d . 1
H H12A 1.0432 0.958 0.6796 0.061 Uiso calc R 1
H H12B 1.0708 0.811 0.718 0.061 Uiso calc R 1
H H12C 0.9778 0.8315 0.6548 0.061 Uiso calc R 1
C C13 1.0382(4) 1.0397(4) 0.5487(4) 0.0209(9) Uani d . 1
H H13 1.0712 1.0772 0.5959 0.025 Uiso calc R 1
C C14 0.9997(3) 1.1268(5) 0.4895(3) 0.0245(10) Uani d . 1
H H14 1.0064 1.2234 0.4961 0.029 Uiso calc R 1
C C15 0.9518(3) 1.0737(5) 0.4209(3) 0.0218(9) Uani d . 1
H H15 0.9255 1.1344 0.3805 0.026 Uiso calc R 1
C C16 0.9410(2) 0.9319(4) 0.4096(2) 0.0161(8) Uani d . 1
C C17 0.8849(3) 0.8926(4) 0.3296(2) 0.0203(9) Uani d . 1
H H17 0.885 0.7902 0.3256 0.024 Uiso calc R 1
C C19 0.9197(3) 0.9524(5) 0.2727(3) 0.0269(10) Uani d . 1
H H18A 0.9139 1.0527 0.2715 0.04 Uiso calc R 1
H H18B 0.887 0.9148 0.2234 0.04 Uiso calc R 1
H H18C 0.9805 0.9278 0.287 0.04 Uiso calc R 1
C C18 0.7919(3) 0.9396(5) 0.3118(3) 0.0273(10) Uani d . 1
H H19A 0.7689 0.8945 0.3457 0.041 Uiso calc R 1
H H19B 0.7568 0.9148 0.2605 0.041 Uiso calc R 1
H H19C 0.7906 1.0394 0.3178 0.041 Uiso calc R 1
C C21 0.8441(2) 0.6307(4) 0.4276(2) 0.0165(8) Uani d . 1
H H20 0.8194 0.6898 0.3824 0.02 Uiso calc R 1
C C22 0.8091(3) 0.6873(4) 0.4847(3) 0.0220(9) Uani d . 1
H H21A 0.8251 0.7853 0.4943 0.026 Uiso calc R 1
H H21B 0.8353 0.6365 0.532 0.026 Uiso calc R 1
C C23 0.7110(3) 0.6732(5) 0.4567(3) 0.0290(11) Uani d . 1
H H22A 0.6905 0.7054 0.4956 0.035 Uiso calc R 1
H H22B 0.6848 0.7323 0.4125 0.035 Uiso calc R 1
C C24 0.6826(3) 0.5260(5) 0.4366(3) 0.0307(11) Uani d . 1
H H23A 0.6191 0.521 0.4179 0.037 Uiso calc R 1
H H23B 0.7056 0.4676 0.4814 0.037 Uiso calc R 1
C C25 0.7146(3) 0.4728(5) 0.3773(3) 0.0282(11) Uani d . 1
H H24A 0.6876 0.5266 0.3311 0.034 Uiso calc R 1
H H24B 0.6972 0.3756 0.3661 0.034 Uiso calc R 1
C C26 0.8128(3) 0.4839(4) 0.4030(3) 0.0216(9) Uani d . 1
H H25A 0.8397 0.42 0.4449 0.026 Uiso calc R 1
H H25B 0.831 0.4564 0.3619 0.026 Uiso calc R 1
C C2 1.2259(3) 0.5256(5) 0.5547(3) 0.0224(9) Uani d . 1
C C5 1.2883(3) 0.5932(6) 0.5257(3) 0.0346(12) Uani d . 1
H H27A 1.2702 0.576 0.4723 0.052 Uiso calc R 1
H H27B 1.3458 0.5551 0.5513 0.052 Uiso calc R 1
H H27C 1.2893 0.6924 0.5346 0.052 Uiso calc R 1
C C3 1.2540(3) 0.4204(5) 0.6063(2) 0.0245(10) Uani d . 1
H H28 1.3128 0.3949 0.6212 0.029 Uiso calc R 1
C C4 1.2047(3) 0.3483(4) 0.6385(2) 0.0238(9) Uani d . 1
C C6 1.2468(3) 0.2315(5) 0.6923(3) 0.0353(12) Uani d . 1
H H30A 1.2111 0.2084 0.7209 0.053 Uiso calc R 1
H H30B 1.3038 0.2604 0.7262 0.053 Uiso calc R 1
H H30C 1.2523 0.1507 0.6642 0.053 Uiso calc R 1

loop_
_atom_site_aniso_label
_atom_site_aniso_U_11
_atom_site_aniso_U_22
_atom_site_aniso_U_33
_atom_site_aniso_U_12
_atom_site_aniso_U_13
_atom_site_aniso_U_23
Rh1 0.01337(12) 0.01245(13) 0.01730(13) -0.00060(14) 0.00463(9) 0.00048(14)
P1 0.0102(4) 0.0110(4) 0.0173(5) -0.0018(4) 0.0051(4) -0.0003(4)
O1 0.0222(16) 0.046(2) 0.0360(19) -0.0074(16) 0.0083(15) 0.0175(16)
O3 0.0128(14) 0.0242(16) 0.0269(16) 0.0011(12) 0.0076(12) 0.0011(13)
O2 0.0182(15) 0.0164(14) 0.0269(17) 0.0012(12) 0.0020(13) 0.0057(12)
C1 0.026(2) 0.021(2) 0.019(2) -0.0007(19) 0.0043(18) 0.0068(17)
C31 0.0133(17) 0.0171(18) 0.0155(19) 0.0034(15) 0.0060(15) -0.0016(14)
C36 0.0183(19) 0.0192(19) 0.020(2) -0.0018(16) 0.0091(16) 0.0009(16)
C35 0.016(2) 0.029(2) 0.023(2) -0.0042(18) 0.0127(17) -0.0004(18)
C34 0.022(2) 0.036(3) 0.029(2) 0.0006(19) 0.016(2) -0.0075(19)
C33 0.021(2) 0.022(2) 0.027(2) -0.0014(18) 0.0114(18) -0.0071(17)
C32 0.0127(17) 0.0171(19) 0.026(2) 0.0004(15) 0.0096(16) -0.0027(17)
C11 0.0090(18) 0.017(2) 0.021(2) -0.0017(15) 0.0078(16) -0.0016(16)
C12 0.013(2) 0.0143(17) 0.019(2) -0.0025(14) 0.0056(17) -0.0003(15)
C7 0.028(2) 0.014(2) 0.016(2) 0.0003(18) 0.0030(17) 0.0014(16)
C9 0.028(2) 0.028(3) 0.042(3) -0.005(2) -0.008(2) 0.000(2)
C8 0.075(4) 0.029(3) 0.024(2) -0.007(3) 0.025(3) -0.002(2)
C13 0.020(2) 0.0188(17) 0.028(2) -0.004(2) 0.0135(19) -0.007(3)
C14 0.030(2) 0.0125(19) 0.036(3) 0.0042(18) 0.018(2) 0.0016(17)
C15 0.019(2) 0.017(2) 0.030(2) 0.0021(17) 0.0097(18) 0.0032(17)
C16 0.0118(17) 0.0167(19) 0.021(2) -0.0008(15) 0.0073(16) 0.0013(16)
C17 0.0180(19) 0.018(2) 0.022(2) 0.0019(16) 0.0035(16) 0.0009(16)
C19 0.025(2) 0.033(2) 0.022(2) 0.0050(19) 0.0070(19) 0.0047(19)
C18 0.017(2) 0.029(2) 0.030(2) 0.0018(18) 0.0011(18) 0.001(2)
C21 0.0100(17) 0.020(2) 0.0190(19) -0.0015(15) 0.0050(15) 0.0000(15)
C22 0.0152(18) 0.021(2) 0.031(2) -0.0007(16) 0.0100(17) -0.0059(17)
C23 0.0135(19) 0.033(3) 0.043(3) -0.0033(18) 0.0138(19) -0.010(2)
C24 0.019(2) 0.040(3) 0.039(3) -0.0161(19) 0.019(2) -0.017(2)
C25 0.015(2) 0.038(3) 0.033(3) -0.0107(18) 0.011(2) -0.013(2)
C26 0.017(2) 0.027(2) 0.021(2) -0.0037(17) 0.0073(17) -0.0056(16)
C2 0.0127(19) 0.026(2) 0.026(2) -0.0012(16) 0.0035(17) -0.0091(17)
C5 0.015(2) 0.051(3) 0.039(3) 0.001(2) 0.011(2) -0.002(2)
C3 0.0144(19) 0.026(2) 0.028(2) 0.0031(17) 0.0012(17) -0.0081(18)
C4 0.027(2) 0.018(2) 0.019(2) 0.0032(17) 0.0005(17) -0.0056(16)
C6 0.027(2) 0.020(2) 0.042(3) 0.0058(19) -0.007(2) 0.001(2)

loop_
_atom_type_symbol
_atom_type_description
_atom_type_scat_dispersion_real
_atom_type_scat_dispersion_imag
_atom_type_scat_source
C C 0.0033 0.0016 'International Tables Vol C Tables 4.2.6.8 and 6.1.1.4'
H H 0 0 'International Tables Vol C Tables 4.2.6.8 and 6.1.1.4'
O O 0.0106 0.006 'International Tables Vol C Tables 4.2.6.8 and 6.1.1.4'
P P 0.1023 0.0942 'International Tables Vol C Tables 4.2.6.8 and 6.1.1.4'
Rh Rh -1.1178 0.9187 'International Tables Vol C Tables 4.2.6.8 and 6.1.1.4'

loop_
_geom_angle_atom_site_label_1
_geom_angle_atom_site_label_2
_geom_angle_atom_site_label_3
_geom_angle
C1 Rh1 O3 178.09(18)
C1 Rh1 O2 89.60(17)
O3 Rh1 O2 89.37(12)
C1 Rh1 P1 94.54(14)
O3 Rh1 P1 86.64(9)
O2 Rh1 P1 173.12(11)
C11 P1 C21 102.61(18)
C11 P1 C31 107.71(19)
C21 P1 C31 102.32(18)
C11 P1 Rh1 119.33(13)
C21 P1 Rh1 117.86(14)
C31 P1 Rh1 105.47(13)
C2 O3 Rh1 126.0(3)
C4 O2 Rh1 125.3(3)
O1 C1 Rh1 174.9(4)
C36 C31 C32 108.7(3)
C36 C31 P1 115.7(3)
C32 C31 P1 112.3(3)
C36 C31 H2 106.5
C32 C31 H2 106.5
P1 C31 H2 106.5
C35 C36 C31 109.4(3)
C35 C36 H3A 109.8
C31 C36 H3A 109.8
C35 C36 H3B 109.8
C31 C36 H3B 109.8
H3A C36 H3B 108.2
C36 C35 C34 111.9(4)
C36 C35 H4A 109.2
C34 C35 H4A 109.2
C36 C35 H4B 109.2
C34 C35 H4B 109.2
H4A C35 H4B 107.9
C35 C34 C33 111.7(4)
C35 C34 H5A 109.3
C33 C34 H5A 109.3
C35 C34 H5B 109.3
C33 C34 H5B 109.3
H5A C34 H5B 107.9
C32 C33 C34 110.5(4)
C32 C33 H6A 109.5
C34 C33 H6A 109.5
C32 C33 H6B 109.5
C34 C33 H6B 109.5
H6A C33 H6B 108.1
C33 C32 C31 109.5(3)
C33 C32 H7A 109.8
C31 C32 H7A 109.8
C33 C32 H7B 109.8
C31 C32 H7B 109.8
H7A C32 H7B 108.2
C12 C11 C16 116.4(4)
C12 C11 P1 120.7(3)
C16 C11 P1 122.9(3)
C13 C12 C11 120.5(4)
C13 C12 C7 112.8(4)
C11 C12 C7 126.7(4)
C12 C7 C8 111.6(4)
C12 C7 C9 111.1(4)
C8 C7 C9 112.1(4)
C12 C7 H10 107.3
C8 C7 H10 107.3
C9 C7 H10 107.3
C7 C9 H11A 109.5
C7 C9 H11B 109.5
H11A C9 H11B 109.5
C7 C9 H11C 109.5
H11A C9 H11C 109.5
H11B C9 H11C 109.5
C7 C8 H12A 109.5
C7 C8 H12B 109.5
H12A C8 H12B 109.5
C7 C8 H12C 109.5
H12A C8 H12C 109.5
H12B C8 H12C 109.5
C14 C13 C12 121.1(5)
C14 C13 H13 119.4
C12 C13 H13 119.4
C15 C14 C13 119.9(4)
C15 C14 H14 120
C13 C14 H14 120
C14 C15 C16 121.2(4)
C14 C15 H15 119.4
C16 C15 H15 119.4
C15 C16 C11 120.8(4)
C15 C16 C17 113.5(3)
C11 C16 C17 125.6(4)
C16 C17 C18 110.1(4)
C16 C17 C19 112.2(4)
C18 C17 C19 110.4(4)
C16 C17 H17 108
C18 C17 H17 108
C19 C17 H17 108
C17 C19 H18A 109.5
C17 C19 H18B 109.5
H18A C19 H18B 109.5
C17 C19 H18C 109.5
H18A C19 H18C 109.5
H18B C19 H18C 109.5
C17 C18 H19A 109.5
C17 C18 H19B 109.5
H19A C18 H19B 109.5
C17 C18 H19C 109.5
H19A C18 H19C 109.5
H19B C18 H19C 109.5
C22 C21 C26 112.4(3)
C22 C21 P1 112.2(3)
C26 C21 P1 112.7(3)
C22 C21 H20 106.3
C26 C21 H20 106.3
P1 C21 H20 106.3
C21 C22 C23 110.9(3)
C21 C22 H21A 109.5
C23 C22 H21A 109.5
C21 C22 H21B 109.5
C23 C22 H21B 109.5
H21A C22 H21B 108.1
C24 C23 C22 111.7(4)
C24 C23 H22A 109.3
C22 C23 H22A 109.3
C24 C23 H22B 109.3
C22 C23 H22B 109.3
H22A C23 H22B 107.9
C23 C24 C25 110.5(4)
C23 C24 H23A 109.6
C25 C24 H23A 109.6
C23 C24 H23B 109.6
C25 C24 H23B 109.6
H23A C24 H23B 108.1
C24 C25 C26 111.3(4)
C24 C25 H24A 109.4
C26 C25 H24A 109.4
C24 C25 H24B 109.4
C26 C25 H24B 109.4
H24A C25 H24B 108
C21 C26 C25 111.6(4)
C21 C26 H25A 109.3
C25 C26 H25A 109.3
C21 C26 H25B 109.3
C25 C26 H25B 109.3
H25A C26 H25B 108
O3 C2 C3 126.0(5)
O3 C2 C5 114.5(4)
C3 C2 C5 119.5(4)
C2 C5 H27A 109.5
C2 C5 H27B 109.5
H27A C5 H27B 109.5
C2 C5 H27C 109.5
H27A C5 H27C 109.5
H27B C5 H27C 109.5
C2 C3 C4 126.5(4)
C2 C3 H28 116.8
C4 C3 H28 116.8
O2 C4 C3 126.8(4)
O2 C4 C6 114.5(4)
C3 C4 C6 118.7(4)
C4 C6 H30A 109.5
C4 C6 H30B 109.5
H30A C6 H30B 109.5
C4 C6 H30C 109.5
H30A C6 H30C 109.5
H30B C6 H30C 109.5

loop_
_geom_bond_atom_site_label_1
_geom_bond_atom_site_label_2
_geom_bond_distance
Rh1 C1 1.820(5)
Rh1 O3 2.059(3)
Rh1 O2 2.083(3)
Rh1 P1 2.2780(12)
P1 C11 1.864(4)
P1 C21 1.868(4)
P1 C31 1.879(4)
O1 C1 1.141(6)
O3 C2 1.289(5)
O2 C4 1.268(5)
C31 C36 1.542(6)
C31 C32 1.543(6)
C31 H2 1
C36 C35 1.523(6)
C36 H3A 0.99
C36 H3B 0.99
C35 C34 1.525(6)
C35 H4A 0.99
C35 H4B 0.99
C34 C33 1.533(7)
C34 H5A 0.99
C34 H5B 0.99
C33 C32 1.531(6)
C33 H6A 0.99
C33 H6B 0.99
C32 H7A 0.99
C32 H7B 0.99
C11 C12 1.435(5)
C11 C16 1.435(6)
C12 C13 1.405(5)
C12 C7 1.522(6)
C7 C8 1.523(7)
C7 C9 1.535(7)
C7 H10 1
C9 H11A 0.98
C9 H11B 0.98
C9 H11C 0.98
C8 H12A 0.98
C8 H12B 0.98
C8 H12C 0.98
C13 C14 1.380(8)
C13 H13 0.95
C14 C15 1.374(7)
C14 H14 0.95
C15 C16 1.399(6)
C15 H15 0.95
C16 C17 1.536(6)
C17 C18 1.536(6)
C17 C19 1.539(7)
C17 H17 1
C19 H18A 0.98
C19 H18B 0.98
C19 H18C 0.98
C18 H19A 0.98
C18 H19B 0.98
C18 H19C 0.98
C21 C22 1.534(6)
C21 C26 1.536(6)
C21 H20 1
C22 C23 1.534(5)
C22 H21A 0.99
C22 H21B 0.99
C23 C24 1.514(6)
C23 H22A 0.99
C23 H22B 0.99
C24 C25 1.527(7)
C24 H23A 0.99
C24 H23B 0.99
C25 C26 1.537(6)
C25 H24A 0.99
C25 H24B 0.99
C26 H25A 0.99
C26 H25B 0.99
C2 C3 1.387(7)
C2 C5 1.508(7)
C5 H27A 0.98
C5 H27B 0.98
C5 H27C 0.98
C3 C4 1.396(7)
C3 H28 0.95
C4 C6 1.527(6)
C6 H30A 0.98
C6 H30B 0.98
C6 H30C 0.98
